data_7124922
loop_
_publ_author_name
'Liu, Cham-Chuen'
'Chan, Michael C. W.'
'Lo, Po-Kam'
'Lau, Kai-Chung'
'Yiu, Shek-Man'

_publ_section_title
;
 Multifaceted chelating \m-(\h(3):\h(3)-antifacial)-(cis-C4R2H2)
 coordination motif in binuclear complexes.
;
_journal_issue 74
_journal_name_full 'Chemical communications (Cambridge, England)'
_journal_page_first 11056
_journal_page_last 11059
_journal_paper_doi 10.1039/c6cc05535d
_journal_volume 52
_journal_year 2016
_chemical_formula_moiety 'C70 H78 N2 O2 Ti2'
_chemical_formula_sum 'C70 H78 N2 O2 Ti2'
_chemical_formula_weight 1075.14
_chemical_name_systematic Ti2-H
_chemical_properties_physical ', Air-sensitive,Moisture-sensitive'
_space_group_crystal_system monoclinic
_space_group_IT_number 14
_space_group_name_Hall '-P 2ybc'
_space_group_name_H-M_alt 'P 1 21/c 1'
_atom_sites_solution_hydrogens geom
_atom_sites_solution_primary direct
_atom_sites_solution_secondary difmap
_audit_creation_date
;
'Fri Dec 13 09:44:48 2013'
;
_audit_creation_method
;
CrysAlisPro, Oxford Diffraction Ltd.,
Version 1.171.35.21 (release 20-01-2012 CrysAlis171 .NET)
(compiled Jan 23 2012,18:06:46)
;
_audit_update_record
;
2016-06-17 deposited with the CCDC.
2016-08-03 downloaded from the CCDC.
;
_cell_angle_alpha 90.0
_cell_angle_beta 92.8099(13)
_cell_angle_gamma 90.0
_cell_formula_units_Z 4
_cell_length_a 11.09321(15)
_cell_length_b 22.0757(3)
_cell_length_c 28.1078(4)
_cell_measurement_reflns_used 16884
_cell_measurement_temperature 173(2)
_cell_measurement_theta_max 71.5439
_cell_measurement_theta_min 3.7285
_cell_volume 6875.05(16)
_computing_cell_refinement
;
CrysAlisPro, Agilent Technologies,
Version 1.171.35.21 (release 20-01-2012 CrysAlis171 .NET)
(compiled Jan 23 2012,18:06:46)
;
_computing_data_collection
;
CrysAlisPro, Agilent Technologies,
Version 1.171.35.21 (release 20-01-2012 CrysAlis171 .NET)
(compiled Jan 23 2012,18:06:46)
;
_computing_data_reduction
;
CrysAlisPro, Agilent Technologies,
Version 1.171.35.21 (release 20-01-2012 CrysAlis171 .NET)
(compiled Jan 23 2012,18:06:46)
;
_computing_molecular_graphics 'Olex2 (Dolomanov et al., 2009)'
_computing_publication_material 'Olex2 (Dolomanov et al., 2009)'
_computing_structure_refinement 'XL (Sheldrick, 2008)'
_computing_structure_solution 'SHELXS-97 (Sheldrick, 1990)'
_diffrn_ambient_temperature 173(2)
_diffrn_detector_area_resol_mean 16.1270
_diffrn_measured_fraction_theta_full 1.000
_diffrn_measured_fraction_theta_max 1.000
_diffrn_measurement_details
;
#__ type_ start__ end____ width___ exp.time_
  1 omega   33.00   66.00   1.0000    4.0000
omega____ theta____ kappa____ phi______ frames
    -        0.0000 -178.0000 -120.0000 33

#__ type_ start__ end____ width___ exp.time_
  2 omega   35.00   62.00   1.0000    4.0000
omega____ theta____ kappa____ phi______ frames
    -        0.0000 -178.0000  -30.0000 27

#__ type_ start__ end____ width___ exp.time_
  3 omega    6.00   42.00   1.0000    4.0000
omega____ theta____ kappa____ phi______ frames
    -        0.0000  -99.0000 -150.0000 36

#__ type_ start__ end____ width___ exp.time_
  4 omega   42.00   77.00   1.0000    4.0000
omega____ theta____ kappa____ phi______ frames
    -        0.0000 -178.0000   90.0000 35

#__ type_ start__ end____ width___ exp.time_
  5 omega -115.00  -37.00   1.0000   12.0000
omega____ theta____ kappa____ phi______ frames
    -      -55.0000  -57.0000  -60.0000 78

#__ type_ start__ end____ width___ exp.time_
  6 omega   78.00  117.00   1.0000   12.0000
omega____ theta____ kappa____ phi______ frames
    -       55.0000  125.0000 -180.0000 39

#__ type_ start__ end____ width___ exp.time_
  7 omega   99.00  126.00   1.0000   12.0000
omega____ theta____ kappa____ phi______ frames
    -       55.0000  125.0000   60.0000 27

#__ type_ start__ end____ width___ exp.time_
  8 omega  -72.00    9.00   1.0000   24.0000
omega____ theta____ kappa____ phi______ frames
    -      -64.0000   25.0000  -60.0000 81

#__ type_ start__ end____ width___ exp.time_
  9 omega -113.00   -7.00   1.0000   24.0000
omega____ theta____ kappa____ phi______ frames
    -      -64.0000  111.0000  150.0000 106

#__ type_ start__ end____ width___ exp.time_
 10 omega   40.00   71.00   1.0000   24.0000
omega____ theta____ kappa____ phi______ frames
    -      110.0000  -37.0000 -150.0000 31

#__ type_ start__ end____ width___ exp.time_
 11 omega   38.00   70.00   1.0000   24.0000
omega____ theta____ kappa____ phi______ frames
    -      110.0000  -37.0000  -90.0000 32

#__ type_ start__ end____ width___ exp.time_
 12 omega   39.00   68.00   1.0000   24.0000
omega____ theta____ kappa____ phi______ frames
    -      110.0000  -37.0000   90.0000 29

#__ type_ start__ end____ width___ exp.time_
 13 omega   38.00   63.00   1.0000   24.0000
omega____ theta____ kappa____ phi______ frames
    -      110.0000  -25.0000 -180.0000 25

#__ type_ start__ end____ width___ exp.time_
 14 omega   38.00   71.00   1.0000   24.0000
omega____ theta____ kappa____ phi______ frames
    -      110.0000  -37.0000   60.0000 33

#__ type_ start__ end____ width___ exp.time_
 15 omega   50.00  130.00   1.0000   24.0000
omega____ theta____ kappa____ phi______ frames
    -      110.0000  -63.0000  120.0000 80

#__ type_ start__ end____ width___ exp.time_
 16 omega   81.00  130.00   1.0000   24.0000
omega____ theta____ kappa____ phi______ frames
    -      110.0000  -77.0000  -60.0000 49

#__ type_ start__ end____ width___ exp.time_
 17 omega   38.00   68.00   1.0000   24.0000
omega____ theta____ kappa____ phi______ frames
    -      110.0000  -37.0000  -60.0000 30

#__ type_ start__ end____ width___ exp.time_
 18 omega   38.00   71.00   1.0000   24.0000
omega____ theta____ kappa____ phi______ frames
    -      110.0000  -37.0000   30.0000 33

#__ type_ start__ end____ width___ exp.time_
 19 omega   42.00   69.00   1.0000   24.0000
omega____ theta____ kappa____ phi______ frames
    -      110.0000  -37.0000 -120.0000 27

#__ type_ start__ end____ width___ exp.time_
 20 omega   41.00   71.00   1.0000   24.0000
omega____ theta____ kappa____ phi______ frames
    -      110.0000  -37.0000    0.0000 30

#__ type_ start__ end____ width___ exp.time_
 21 omega   38.00   63.00   1.0000   24.0000
omega____ theta____ kappa____ phi______ frames
    -      110.0000  -37.0000  120.0000 25

#__ type_ start__ end____ width___ exp.time_
 22 omega   76.00  121.00   1.0000   24.0000
omega____ theta____ kappa____ phi______ frames
    -      110.0000   25.0000   60.0000 45

#__ type_ start__ end____ width___ exp.time_
 23 omega  145.00  175.00   1.0000   24.0000
omega____ theta____ kappa____ phi______ frames
    -      110.0000   25.0000   60.0000 30

#__ type_ start__ end____ width___ exp.time_
 24 omega  102.00  129.00   1.0000   24.0000
omega____ theta____ kappa____ phi______ frames
    -      110.0000  -63.0000  -90.0000 27

#__ type_ start__ end____ width___ exp.time_
 25 omega   43.00   95.00   1.0000   24.0000
omega____ theta____ kappa____ phi______ frames
    -      110.0000  -63.0000  -90.0000 52

#__ type_ start__ end____ width___ exp.time_
 26 omega  -21.00   69.00   1.0000    4.0000
omega____ theta____ kappa____ phi______ frames
    -        0.0000   57.0000  -60.0000 90

#__ type_ start__ end____ width___ exp.time_
 27 omega  -21.00   69.00   1.0000    4.0000
omega____ theta____ kappa____ phi______ frames
    -        0.0000   57.0000   30.0000 90

#__ type_ start__ end____ width___ exp.time_
 28 omega -127.00  -29.00   1.0000   12.0000
omega____ theta____ kappa____ phi______ frames
    -      -55.0000  -37.0000  120.0000 98

#__ type_ start__ end____ width___ exp.time_
 29 omega -124.00  -47.00   1.0000   12.0000
omega____ theta____ kappa____ phi______ frames
    -      -55.0000  -70.0000 -136.0000 77
;
_diffrn_measurement_device_type 'Xcalibur, Sapphire3, Gemini ultra'
_diffrn_measurement_method '\w scans'
_diffrn_orient_matrix_UB_11 -0.0506656000
_diffrn_orient_matrix_UB_12 -0.0630246000
_diffrn_orient_matrix_UB_13 -0.0135165000
_diffrn_orient_matrix_UB_21 -0.0866262000
_diffrn_orient_matrix_UB_22 0.0037584000
_diffrn_orient_matrix_UB_23 0.0410990000
_diffrn_orient_matrix_UB_31 -0.0962456000
_diffrn_orient_matrix_UB_32 0.0297526000
_diffrn_orient_matrix_UB_33 -0.0337371000
_diffrn_radiation_monochromator mirror
_diffrn_radiation_type CuK\a
_diffrn_radiation_wavelength 1.54178
_diffrn_reflns_av_R_equivalents 0.0330
_diffrn_reflns_av_unetI/netI 0.0747
_diffrn_reflns_limit_h_max 12
_diffrn_reflns_limit_h_min -13
_diffrn_reflns_limit_k_max 27
_diffrn_reflns_limit_k_min -21
_diffrn_reflns_limit_l_max 25
_diffrn_reflns_limit_l_min -34
_diffrn_reflns_number 38840
_diffrn_reflns_theta_full 67.00
_diffrn_reflns_theta_max 66.99
_diffrn_reflns_theta_min 3.73
_diffrn_source 'Enhance Ultra (Cu) X-ray Source'
_exptl_absorpt_coefficient_mu 2.275
_exptl_absorpt_correction_T_max 1.00000
_exptl_absorpt_correction_T_min 0.35668
_exptl_absorpt_correction_type multi-scan
_exptl_absorpt_process_details
;
CrysAlisPro, Agilent Technologies,
Version 1.171.35.21 (release 20-01-2012 CrysAlis171 .NET)
(compiled Jan 23 2012,18:06:46)
Empirical absorption correction using spherical harmonics,
 implemented in SCALE3 ABSPACK scaling algorithm.
;
_exptl_crystal_colour purple
_exptl_crystal_density_diffrn 1.039
_exptl_crystal_density_method 'not measured'
_exptl_crystal_description block
_exptl_crystal_F_000 2288
_exptl_crystal_recrystallization_method 'Re-crystallisation from solvent'
_exptl_crystal_size_max 0.75
_exptl_crystal_size_mid 0.45
_exptl_crystal_size_min 0.03
_platon_squeeze_details
;
;
_refine_diff_density_max 0.537
_refine_diff_density_min -0.444
_refine_diff_density_rms 0.049
_refine_ls_extinction_method none
_refine_ls_goodness_of_fit_ref 1.055
_refine_ls_hydrogen_treatment constr
_refine_ls_matrix_type full
_refine_ls_number_parameters 862
_refine_ls_number_reflns 12262
_refine_ls_number_restraints 332
_refine_ls_restrained_S_all 1.063
_refine_ls_R_factor_all 0.0522
_refine_ls_R_factor_gt 0.0461
_refine_ls_shift/su_max 0.001
_refine_ls_shift/su_mean 0.000
_refine_ls_structure_factor_coef Fsqd
_refine_ls_weighting_details 'calc w=1/[\s^2^(Fo^2^)+(0.0820P)^2^+1.6938P] where P=(Fo^2^+2Fc^2^)/3'
_refine_ls_weighting_scheme calc
_refine_ls_wR_factor_gt 0.1301
_refine_ls_wR_factor_ref 0.1360
_reflns_number_gt 10743
_reflns_number_total 12262
_reflns_threshold_expression >2sigma(I)
_cod_data_source_file c6cc05535d2.cif
_cod_data_source_block Ti2-H_121213_ben
_cod_original_cell_volume 6875.05(17)
_cod_database_code 7124922
_cell_oxdiff_angle_alpha 90.037(2)
_cell_oxdiff_angle_beta 92.792(2)
_cell_oxdiff_angle_gamma 90.022(2)
_cell_oxdiff_length_a 11.0925(3)
_cell_oxdiff_length_b 22.0724(6)
_cell_oxdiff_length_c 28.1132(8)
_cell_oxdiff_measurement_reflns_used 16884
_cell_oxdiff_volume 6875.1(3)
_reflns_odcompleteness_completeness 99.95
_reflns_odcompleteness_iscentric 1
_reflns_odcompleteness_theta 68.13
_solvent_exptl_crystal_recrystallization_method toulene/n-pentane

loop_
_space_group_symop_id
_space_group_symop_operation_xyz
1 'x, y, z'
2 '-x, y+1/2, -z+1/2'
3 '-x, -y, -z'
4 'x, -y-1/2, z-1/2'

loop_
_atom_site_label
_atom_site_type_symbol
_atom_site_fract_x
_atom_site_fract_y
_atom_site_fract_z
_atom_site_U_iso_or_equiv
_atom_site_adp_type
_atom_site_occupancy
_atom_site_symmetry_multiplicity
_atom_site_calc_flag
_atom_site_disorder_assembly
_atom_site_disorder_group
_atom_site_refinement_flags_posn
_atom_site_refinement_flags_adp
Ti1 Ti 0.11427(3) 0.841195(16) 0.122636(12) 0.03141(11) Uani 1 1 d . . . .
Ti2 Ti -0.01514(3) 0.749996(15) 0.251911(12) 0.03219(11) Uani 1 1 d . . . .
O1 O 0.22532(11) 0.89594(5) 0.10257(4) 0.0271(3) Uani 1 1 d A . . .
O2 O 0.01349(14) 0.74170(6) 0.31616(5) 0.0411(3) Uani 1 1 d A . . .
N1 N 0.24327(13) 0.82957(7) 0.18300(5) 0.0277(3) Uani 1 1 d A . . .
N2 N 0.08350(13) 0.83493(7) 0.26302(5) 0.0292(3) Uani 1 1 d A . . .
C1 C 0.13978(17) 0.73618(9) 0.19889(7) 0.0331(4) Uani 1 1 d A . . .
H1 H 0.1421 0.6974 0.2135 0.040 Uiso 1 1 calc . . R .
C2 C 0.03428(18) 0.75235(9) 0.16991(7) 0.0356(4) Uani 1 1 d A . . .
H2 H 0.0099 0.7238 0.1461 0.043 Uiso 1 1 calc . . R .
C3 C -0.03790(17) 0.80470(9) 0.17201(7) 0.0370(5) Uani 1 1 d A . . .
H3 H -0.1206 0.7993 0.1625 0.044 Uiso 1 1 calc . . R .
C4 C -0.00440(17) 0.86487(9) 0.18641(7) 0.0351(4) Uani 1 1 d A . . .
H4 H -0.0251 0.8970 0.1651 0.042 Uiso 1 1 calc . . R .
C5 C 0.24237(16) 0.77567(8) 0.20697(6) 0.0299(4) Uani 1 1 d . . . .
C6 C 0.33848(19) 0.75863(9) 0.23804(7) 0.0362(4) Uani 1 1 d A . . .
H6 H 0.3381 0.7202 0.2532 0.043 Uiso 1 1 calc . . R .
C7 C 0.43304(18) 0.79741(10) 0.24662(8) 0.0396(5) Uani 1 1 d . . . .
H7 H 0.4998 0.7858 0.2671 0.048 Uiso 1 1 calc A . R .
C8 C 0.43038(17) 0.85396(9) 0.22510(7) 0.0343(4) Uani 1 1 d A . . .
H8 H 0.4942 0.8819 0.2317 0.041 Uiso 1 1 calc . . R .
C9 C 0.33461(15) 0.86986(8) 0.19388(6) 0.0281(4) Uani 1 1 d . . . .
C10 C 0.33536(15) 0.93052(8) 0.17149(6) 0.0264(4) Uani 1 1 d A . . .
C11 C 0.39183(16) 0.97867(8) 0.19651(6) 0.0292(4) Uani 1 1 d . . . .
H11 H 0.4198 0.9726 0.2286 0.035 Uiso 1 1 calc A . R .
C12 C 0.40776(16) 1.03437(8) 0.17578(7) 0.0304(4) Uani 1 1 d A . . .
C13 C 0.37108(17) 1.04038(8) 0.12766(7) 0.0306(4) Uani 1 1 d . . . .
H13 H 0.3861 1.0779 0.1125 0.037 Uiso 1 1 calc A . R .
C14 C 0.31430(15) 0.99519(8) 0.10085(6) 0.0265(4) Uani 1 1 d A . . .
C15 C 0.28989(15) 0.94047(8) 0.12486(6) 0.0244(3) Uani 1 1 d . . . .
C16A C -0.0378(3) 0.8563(2) 0.07339(14) 0.0301(7) Uani 0.50 1 d A 2 . U
H16A H -0.0049 0.8778 0.0459 0.036 Uiso 0.50 1 calc A 2 R .
H16B H -0.0622 0.8157 0.0616 0.036 Uiso 0.50 1 calc A 2 R .
C16 C -0.0309(3) 0.8959(2) 0.08659(15) 0.0349(8) Uani 0.50 1 d A 1 . U
H16C H -0.0138 0.9385 0.0954 0.042 Uiso 0.50 1 calc A 1 R .
H16D H -0.0187 0.8926 0.0520 0.042 Uiso 0.50 1 calc A 1 R .
C17 C -0.1618(8) 0.8869(4) 0.0922(6) 0.025(2) Uani 0.50 1 d A 1 D U
C18 C -0.2342(4) 0.93151(19) 0.11107(15) 0.0376(8) Uani 0.50 1 d A 1 D U
H18 H -0.1986 0.9688 0.1211 0.045 Uiso 0.50 1 calc A 1 R .
C19 C -0.3568(6) 0.9229(3) 0.1155(3) 0.0422(16) Uani 0.50 1 d A 1 D U
H19 H -0.4029 0.9528 0.1308 0.051 Uiso 0.50 1 calc A 1 R .
C20 C -0.4119(5) 0.8714(3) 0.0979(2) 0.0451(13) Uani 0.50 1 d A 1 D U
H20 H -0.4962 0.8658 0.1005 0.054 Uiso 0.50 1 calc A 1 R .
C21 C -0.3442(4) 0.8278(2) 0.07640(15) 0.0438(9) Uani 0.50 1 d A 1 D U
H21 H -0.3817 0.7919 0.0643 0.053 Uiso 0.50 1 calc A 1 R .
C22 C -0.2215(4) 0.8364(2) 0.07246(16) 0.0363(9) Uani 0.50 1 d A 1 D U
H22 H -0.1767 0.8072 0.0559 0.044 Uiso 0.50 1 calc A 1 R .
C17A C -0.1525(8) 0.8883(4) 0.0832(6) 0.026(2) Uani 0.50 1 d A 2 . U
C18A C -0.1542(4) 0.94884(17) 0.09607(13) 0.0339(8) Uani 0.50 1 d A 2 . U
H18A H -0.0814 0.9715 0.0962 0.041 Uiso 0.50 1 calc A 2 R .
C19A C -0.2594(4) 0.9773(2) 0.10888(15) 0.0414(9) Uani 0.50 1 d A 2 . U
H19A H -0.2586 1.0195 0.1154 0.050 Uiso 0.50 1 calc A 2 R .
C20A C -0.3646(7) 0.9452(3) 0.1122(3) 0.0443(16) Uani 0.50 1 d A 2 . U
H20A H -0.4364 0.9650 0.1208 0.053 Uiso 0.50 1 calc A 2 R .
C21A C -0.3647(5) 0.8842(3) 0.1030(2) 0.0449(13) Uani 0.50 1 d A 2 . U
H21A H -0.4367 0.8615 0.1059 0.054 Uiso 0.50 1 calc A 2 R .
C22A C -0.2597(4) 0.8551(2) 0.08933(17) 0.0373(9) Uani 0.50 1 d A 2 . U
H22A H -0.2604 0.8126 0.0841 0.045 Uiso 0.50 1 calc A 2 R .
C23A C 0.1682(7) 0.7626(4) 0.0755(4) 0.0384(16) Uani 0.50 1 d A 2 . U
H23A H 0.0982 0.7349 0.0711 0.046 Uiso 0.50 1 calc A 2 R .
H23B H 0.1855 0.7789 0.0437 0.046 Uiso 0.50 1 calc A 2 R .
C23 C 0.1314(8) 0.7722(5) 0.0778(5) 0.050(2) Uani 0.50 1 d A 1 . U
H23C H 0.0533 0.7504 0.0748 0.060 Uiso 0.50 1 calc A 1 R .
H23D H 0.1472 0.7889 0.0460 0.060 Uiso 0.50 1 calc A 1 R .
C24 C 0.2288(8) 0.7269(4) 0.0909(5) 0.0515(18) Uani 0.50 1 d A 1 D U
C25 C 0.2012(7) 0.6664(3) 0.0997(3) 0.0644(16) Uani 0.50 1 d A 1 D U
H25 H 0.1199 0.6533 0.0952 0.077 Uiso 0.50 1 calc A 1 R .
C26 C 0.2892(8) 0.6244(4) 0.1150(3) 0.0789(18) Uani 0.50 1 d A 1 D U
H26 H 0.2677 0.5834 0.1202 0.095 Uiso 0.50 1 calc A 1 R .
C27 C 0.4092(9) 0.6432(4) 0.1225(5) 0.087(3) Uani 0.50 1 d A 1 D U
H27 H 0.4701 0.6160 0.1340 0.104 Uiso 0.50 1 calc A 1 R .
C28 C 0.4359(8) 0.7032(4) 0.1125(3) 0.085(2) Uani 0.50 1 d A 1 D U
H28 H 0.5173 0.7165 0.1165 0.103 Uiso 0.50 1 calc A 1 R .
C29 C 0.3493(8) 0.7440(4) 0.0972(6) 0.068(2) Uani 0.50 1 d A 1 D U
H29 H 0.3719 0.7845 0.0906 0.082 Uiso 0.50 1 calc A 1 R .
C24A C 0.2732(7) 0.7269(4) 0.0931(5) 0.0438(17) Uani 0.50 1 d A 2 . U
C25A C 0.2601(7) 0.6672(3) 0.1069(3) 0.0623(16) Uani 0.50 1 d A 2 . U
H25A H 0.1831 0.6483 0.1041 0.075 Uiso 0.50 1 calc A 2 R .
C26A C 0.3593(9) 0.6348(4) 0.1248(4) 0.073(2) Uani 0.50 1 d A 2 . U
H26A H 0.3519 0.5936 0.1341 0.087 Uiso 0.50 1 calc A 2 R .
C27A C 0.4718(8) 0.6648(4) 0.1290(3) 0.0817(18) Uani 0.50 1 d A 2 . U
H27A H 0.5402 0.6438 0.1423 0.098 Uiso 0.50 1 calc A 2 R .
C28A C 0.4845(6) 0.7231(4) 0.1145(3) 0.0752(17) Uani 0.50 1 d A 2 . U
H28A H 0.5616 0.7419 0.1164 0.090 Uiso 0.50 1 calc A 2 R .
C29A C 0.3869(7) 0.7542(4) 0.0973(6) 0.0610(18) Uani 0.50 1 d A 2 . U
H29A H 0.3956 0.7952 0.0879 0.073 Uiso 0.50 1 calc A 2 R .
C30 C 0.46789(19) 1.08812(9) 0.20207(8) 0.0383(4) Uani 1 1 d . . . .
C31 C 0.4929(2) 1.07535(11) 0.25498(8) 0.0536(6) Uani 1 1 d A . . .
H31A H 0.4171 1.0654 0.2697 0.080 Uiso 1 1 calc . . GR .
H31B H 0.5288 1.1113 0.2705 0.080 Uiso 1 1 calc . . GR .
H31C H 0.5489 1.0412 0.2588 0.080 Uiso 1 1 calc . . GR .
C32 C 0.5879(2) 1.10220(11) 0.17976(9) 0.0512(6) Uani 1 1 d A . . .
H32A H 0.6261 1.1371 0.1960 0.077 Uiso 1 1 calc . . GR .
H32B H 0.5731 1.1116 0.1459 0.077 Uiso 1 1 calc . . GR .
H32C H 0.6414 1.0670 0.1831 0.077 Uiso 1 1 calc . . GR .
C33 C 0.3851(2) 1.14340(10) 0.19759(11) 0.0578(6) Uani 1 1 d A . . .
H33A H 0.3074 1.1339 0.2110 0.087 Uiso 1 1 calc . . GR .
H33B H 0.3721 1.1542 0.1639 0.087 Uiso 1 1 calc . . GR .
H33C H 0.4227 1.1775 0.2150 0.087 Uiso 1 1 calc . . GR .
C34 C 0.28687(17) 1.00280(8) 0.04686(6) 0.0305(4) Uani 1 1 d . . . .
C35 C 0.15101(19) 0.99909(10) 0.03419(8) 0.0395(5) Uani 1 1 d A . . .
H35A H 0.1081 1.0279 0.0538 0.059 Uiso 1 1 calc . . GR .
H35B H 0.1223 0.9579 0.0402 0.059 Uiso 1 1 calc . . GR .
H35C H 0.1358 1.0091 0.0005 0.059 Uiso 1 1 calc . . GR .
C36 C 0.3525(2) 0.95314(9) 0.02010(7) 0.0398(5) Uani 1 1 d A . . .
H36A H 0.3406 0.9597 -0.0143 0.060 Uiso 1 1 calc . . GR .
H36B H 0.3199 0.9135 0.0284 0.060 Uiso 1 1 calc . . GR .
H36C H 0.4389 0.9545 0.0291 0.060 Uiso 1 1 calc . . GR .
C37 C 0.3312(2) 1.06437(9) 0.02921(7) 0.0404(5) Uani 1 1 d A . . .
H37A H 0.4181 1.0682 0.0367 0.061 Uiso 1 1 calc . . GR .
H37B H 0.2884 1.0969 0.0450 0.061 Uiso 1 1 calc . . GR .
H37C H 0.3154 1.0673 -0.0053 0.061 Uiso 1 1 calc . . GR .
C38 C 0.05857(16) 0.88022(8) 0.23100(7) 0.0317(4) Uani 1 1 d . . . .
C39 C 0.09143(18) 0.94021(9) 0.24106(8) 0.0382(4) Uani 1 1 d A . . .
H39 H 0.0705 0.9714 0.2189 0.046 Uiso 1 1 calc . . R .
C40 C 0.1535(2) 0.95392(9) 0.28278(8) 0.0424(5) Uani 1 1 d . . . .
H40 H 0.1747 0.9946 0.2902 0.051 Uiso 1 1 calc A . R .
C41 C 0.1853(2) 0.90732(9) 0.31426(8) 0.0387(4) Uani 1 1 d A . . .
H41 H 0.2306 0.9160 0.3430 0.046 Uiso 1 1 calc . . R .
C42 C 0.15106(17) 0.84817(8) 0.30378(7) 0.0319(4) Uani 1 1 d . . . .
C43 C 0.18599(18) 0.79969(8) 0.33825(7) 0.0329(4) Uani 1 1 d A . . .
C44 C 0.29419(19) 0.80498(9) 0.36557(7) 0.0378(4) Uani 1 1 d . . . .
H44 H 0.3477 0.8372 0.3591 0.045 Uiso 1 1 calc A . R .
C45 C 0.3258(2) 0.76456(10) 0.40183(8) 0.0445(5) Uani 1 1 d A . . .
C46 C 0.2419(3) 0.72047(11) 0.41181(8) 0.0521(6) Uani 1 1 d . . . .
H46 H 0.2602 0.6941 0.4379 0.062 Uiso 1 1 calc A . R .
C47 C 0.1331(2) 0.71232(10) 0.38625(8) 0.0484(5) Uani 1 1 d A . D .
C48 C 0.1103(2) 0.75056(9) 0.34676(7) 0.0366(4) Uani 1 1 d . . . .
C49 C -0.20382(19) 0.77260(10) 0.24972(9) 0.0442(5) Uani 1 1 d A . . .
H49A H -0.2378 0.7688 0.2166 0.053 Uiso 1 1 calc . . R .
H49B H -0.2471 0.7438 0.2698 0.053 Uiso 1 1 calc . . R .
C50 C -0.22229(18) 0.83504(10) 0.26692(8) 0.0426(5) Uani 1 1 d . . . .
C51 C -0.25476(18) 0.88162(10) 0.23509(9) 0.0466(5) Uani 1 1 d A . . .
H51 H -0.2681 0.8726 0.2022 0.056 Uiso 1 1 calc . . R .
C52 C -0.2677(2) 0.93996(12) 0.25045(11) 0.0591(7) Uani 1 1 d . . . .
H52 H -0.2898 0.9708 0.2281 0.071 Uiso 1 1 calc A . R .
C53 C -0.2493(3) 0.95425(14) 0.29743(14) 0.0768(9) Uani 1 1 d A . . .
H53 H -0.2580 0.9949 0.3078 0.092 Uiso 1 1 calc . . R .
C54 C -0.2177(3) 0.90906(16) 0.32993(13) 0.0831(10) Uani 1 1 d . . . .
H54 H -0.2049 0.9186 0.3627 0.100 Uiso 1 1 calc A . R .
C55 C -0.2048(3) 0.85009(13) 0.31458(10) 0.0639(7) Uani 1 1 d A . . .
H55 H -0.1836 0.8193 0.3371 0.077 Uiso 1 1 calc . . R .
C56 C -0.0377(2) 0.65348(9) 0.24313(8) 0.0428(5) Uani 1 1 d A . . .
H56A H 0.0386 0.6351 0.2559 0.051 Uiso 1 1 calc . . R .
H56B H -0.1004 0.6416 0.2652 0.051 Uiso 1 1 calc . . R .
C57 C -0.0681(2) 0.62168(10) 0.19822(8) 0.0475(5) Uani 1 1 d . . . .
C58 C -0.1813(3) 0.62758(13) 0.17496(11) 0.0631(7) Uani 1 1 d A . . .
H58 H -0.2404 0.6524 0.1886 0.076 Uiso 1 1 calc . . R .
C59 C -0.2096(4) 0.59814(17) 0.13243(13) 0.0894(11) Uani 1 1 d . . . .
H59 H -0.2874 0.6031 0.1173 0.107 Uiso 1 1 calc A . R .
C60 C -0.1260(5) 0.56165(17) 0.11194(14) 0.0995(14) Uani 1 1 d A . . .
H60 H -0.1461 0.5410 0.0830 0.119 Uiso 1 1 calc . . R .
C61 C -0.0143(4) 0.55551(14) 0.13359(14) 0.0893(12) Uani 1 1 d . . . .
H61 H 0.0444 0.5310 0.1194 0.107 Uiso 1 1 calc A . R .
C62 C 0.0146(3) 0.58485(11) 0.17628(11) 0.0650(7) Uani 1 1 d A . . .
H62 H 0.0929 0.5797 0.1909 0.078 Uiso 1 1 calc . . R .
C63 C 0.4454(2) 0.77031(11) 0.43113(9) 0.0532(6) Uani 1 1 d . . . .
C64 C 0.4839(4) 0.70994(17) 0.45413(18) 0.1175(18) Uani 1 1 d A . . .
H64A H 0.5627 0.7148 0.4711 0.176 Uiso 1 1 calc . . GR .
H64B H 0.4897 0.6790 0.4293 0.176 Uiso 1 1 calc . . GR .
H64C H 0.4240 0.6974 0.4767 0.176 Uiso 1 1 calc . . GR .
C65 C 0.5452(3) 0.7907(2) 0.40017(14) 0.1041(14) Uani 1 1 d A . . .
H65A H 0.5300 0.8325 0.3897 0.156 Uiso 1 1 calc . . GR .
H65B H 0.5478 0.7642 0.3723 0.156 Uiso 1 1 calc . . GR .
H65C H 0.6227 0.7888 0.4184 0.156 Uiso 1 1 calc . . GR .
C66 C 0.4297(3) 0.81606(18) 0.47068(13) 0.0895(11) Uani 1 1 d A . . .
H66A H 0.4037 0.8549 0.4568 0.134 Uiso 1 1 calc . . GR .
H66B H 0.5067 0.8214 0.4888 0.134 Uiso 1 1 calc . . GR .
H66C H 0.3687 0.8014 0.4919 0.134 Uiso 1 1 calc . . GR .
C67A C 0.0603(7) 0.6575(4) 0.4000(4) 0.045(2) Uani 0.50 1 d A 2 D U
C67 C 0.0257(8) 0.6700(4) 0.4016(3) 0.045(2) Uani 0.50 1 d A 1 D U
C68A C 0.1022(9) 0.6292(5) 0.4470(3) 0.088(3) Uani 0.50 1 d A 2 D U
H68A H 0.1820 0.6110 0.4440 0.132 Uiso 0.50 1 calc A 2 GR .
H68B H 0.0447 0.5979 0.4557 0.132 Uiso 0.50 1 calc A 2 GR .
H68C H 0.1070 0.6605 0.4718 0.132 Uiso 0.50 1 calc A 2 GR .
C68 C 0.0496(8) 0.6493(4) 0.4532(2) 0.0641(19) Uani 0.50 1 d A 1 D U
H68D H -0.0152 0.6221 0.4622 0.096 Uiso 0.50 1 calc A 1 GR .
H68E H 0.0523 0.6848 0.4742 0.096 Uiso 0.50 1 calc A 1 GR .
H68F H 0.1270 0.6279 0.4561 0.096 Uiso 0.50 1 calc A 1 GR .
C69 C 0.0175(8) 0.6167(4) 0.3683(3) 0.064(2) Uani 0.50 1 d A 1 D U
H69A H 0.0949 0.5952 0.3694 0.096 Uiso 0.50 1 calc A 1 GR .
H69B H -0.0015 0.6310 0.3357 0.096 Uiso 0.50 1 calc A 1 GR .
H69C H -0.0462 0.5893 0.3779 0.096 Uiso 0.50 1 calc A 1 GR .
C69A C 0.0651(8) 0.6064(4) 0.3640(4) 0.077(2) Uani 0.50 1 d A 2 D U
H69D H 0.1487 0.5927 0.3619 0.115 Uiso 0.50 1 calc A 2 GR .
H69E H 0.0344 0.6208 0.3328 0.115 Uiso 0.50 1 calc A 2 GR .
H69F H 0.0152 0.5726 0.3742 0.115 Uiso 0.50 1 calc A 2 GR .
C70 C -0.1009(8) 0.7007(4) 0.4022(4) 0.078(2) Uani 0.50 1 d A 1 D U
H70A H -0.1594 0.6720 0.4143 0.117 Uiso 0.50 1 calc A 1 GR .
H70B H -0.1268 0.7130 0.3698 0.117 Uiso 0.50 1 calc A 1 GR .
H70C H -0.0960 0.7365 0.4228 0.117 Uiso 0.50 1 calc A 1 GR .
C70A C -0.0695(9) 0.6785(5) 0.4002(4) 0.097(3) Uani 0.50 1 d A 2 D U
H70D H -0.1205 0.6451 0.4103 0.146 Uiso 0.50 1 calc A 2 GR .
H70E H -0.0965 0.6914 0.3680 0.146 Uiso 0.50 1 calc A 2 GR .
H70F H -0.0757 0.7126 0.4223 0.146 Uiso 0.50 1 calc A 2 GR .

loop_
_atom_site_aniso_label
_atom_site_aniso_U_11
_atom_site_aniso_U_22
_atom_site_aniso_U_33
_atom_site_aniso_U_23
_atom_site_aniso_U_13
_atom_site_aniso_U_12
Ti1 0.02270(17) 0.0418(2) 0.02930(18) 0.01251(14) -0.00259(13) -0.00653(13)
Ti2 0.02837(19) 0.0367(2) 0.03137(19) 0.01033(14) 0.00022(14) -0.00776(13)
O1 0.0271(6) 0.0286(6) 0.0255(6) 0.0037(5) 0.0002(5) -0.0020(5)
O2 0.0440(8) 0.0460(8) 0.0331(7) 0.0130(6) -0.0011(6) -0.0142(6)
N1 0.0234(7) 0.0331(8) 0.0267(7) 0.0085(6) 0.0010(6) -0.0009(6)
N2 0.0250(7) 0.0306(8) 0.0322(8) 0.0072(6) 0.0026(6) -0.0007(6)
C1 0.0337(10) 0.0353(9) 0.0303(9) 0.0105(8) 0.0015(8) -0.0037(8)
C2 0.0357(10) 0.0424(11) 0.0287(10) 0.0079(8) 0.0006(8) -0.0107(8)
C3 0.0224(9) 0.0515(12) 0.0369(10) 0.0193(9) -0.0006(8) -0.0089(8)
C4 0.0262(9) 0.0414(10) 0.0378(10) 0.0189(8) 0.0015(8) -0.0005(8)
C5 0.0289(9) 0.0320(9) 0.0291(9) 0.0076(7) 0.0040(7) 0.0016(7)
C6 0.0353(10) 0.0342(10) 0.0390(11) 0.0128(8) 0.0008(8) 0.0036(8)
C7 0.0296(10) 0.0446(11) 0.0437(11) 0.0133(9) -0.0073(8) 0.0043(8)
C8 0.0251(9) 0.0387(10) 0.0384(10) 0.0087(8) -0.0046(8) -0.0031(8)
C9 0.0204(8) 0.0352(9) 0.0288(9) 0.0061(7) 0.0025(7) -0.0004(7)
C10 0.0205(8) 0.0325(9) 0.0264(8) 0.0035(7) 0.0042(7) 0.0016(7)
C11 0.0262(9) 0.0355(9) 0.0261(9) 0.0014(7) 0.0026(7) 0.0012(7)
C12 0.0280(9) 0.0309(9) 0.0326(9) -0.0032(7) 0.0045(7) 0.0033(7)
C13 0.0320(9) 0.0260(8) 0.0340(9) 0.0034(7) 0.0045(7) 0.0019(7)
C14 0.0232(8) 0.0291(9) 0.0276(9) 0.0034(7) 0.0045(7) 0.0040(7)
C15 0.0200(8) 0.0272(8) 0.0263(8) 0.0005(7) 0.0049(6) 0.0017(6)
C16A 0.0271(17) 0.032(2) 0.0307(18) 0.0017(16) -0.0019(14) -0.0013(15)
C16 0.0296(18) 0.043(2) 0.0322(19) 0.0133(18) 0.0013(15) 0.0011(16)
C17 0.028(3) 0.036(3) 0.011(5) 0.014(2) 0.001(2) 0.0042(19)
C18 0.037(2) 0.038(2) 0.038(2) 0.0035(16) -0.0004(17) 0.0028(17)
C19 0.031(2) 0.048(3) 0.048(3) 0.005(3) 0.001(2) 0.011(3)
C20 0.026(3) 0.064(3) 0.045(3) 0.011(2) -0.003(2) -0.001(2)
C21 0.039(2) 0.050(2) 0.041(2) 0.0054(18) -0.0075(18) -0.0084(18)
C22 0.037(2) 0.040(2) 0.031(2) 0.0019(17) -0.0029(18) 0.0045(17)
C17A 0.031(3) 0.036(3) 0.011(5) 0.010(2) 0.003(2) -0.0002(18)
C18A 0.0324(19) 0.0382(18) 0.0309(18) 0.0057(15) 0.0005(16) 0.0038(15)
C19A 0.044(2) 0.045(2) 0.034(2) 0.0039(17) 0.0009(17) 0.0145(17)
C20A 0.033(2) 0.065(4) 0.035(3) 0.011(4) 0.0014(19) 0.017(3)
C21A 0.021(2) 0.067(3) 0.047(3) 0.012(3) -0.004(2) -0.003(2)
C22A 0.030(2) 0.044(2) 0.038(2) 0.0054(19) 0.0004(18) -0.0009(18)
C23A 0.051(4) 0.042(3) 0.023(3) -0.013(2) 0.011(3) -0.013(3)
C23 0.062(4) 0.053(4) 0.036(3) -0.003(3) 0.016(4) -0.020(3)
C24 0.066(4) 0.058(3) 0.032(3) -0.010(3) 0.015(5) -0.019(3)
C25 0.084(4) 0.057(3) 0.054(4) 0.004(2) 0.020(4) -0.012(3)
C26 0.097(5) 0.076(4) 0.066(4) 0.009(3) 0.024(4) -0.004(3)
C27 0.090(5) 0.104(5) 0.067(5) -0.001(4) 0.017(6) 0.005(4)
C28 0.073(4) 0.107(5) 0.076(5) -0.018(4) 0.011(4) -0.013(3)
C29 0.063(4) 0.078(4) 0.064(4) -0.019(4) 0.021(6) -0.019(3)
C24A 0.048(4) 0.053(3) 0.031(3) -0.007(2) 0.011(4) -0.002(3)
C25A 0.070(4) 0.061(3) 0.058(4) 0.003(3) 0.022(4) -0.001(3)
C26A 0.083(5) 0.067(4) 0.069(5) 0.009(4) 0.015(6) 0.015(3)
C27A 0.073(4) 0.101(4) 0.072(4) -0.002(4) 0.013(4) 0.020(4)
C28A 0.050(3) 0.097(4) 0.079(4) -0.014(4) 0.009(3) 0.001(3)
C29A 0.054(4) 0.073(4) 0.057(4) -0.012(3) 0.013(4) -0.010(3)
C30 0.0403(11) 0.0319(10) 0.0426(11) -0.0089(8) 0.0011(9) 0.0000(8)
C31 0.0654(16) 0.0506(13) 0.0440(13) -0.0151(10) -0.0042(11) -0.0035(11)
C32 0.0477(13) 0.0459(12) 0.0602(14) -0.0144(11) 0.0052(11) -0.0114(10)
C33 0.0589(15) 0.0376(12) 0.0762(18) -0.0171(12) -0.0025(13) 0.0090(11)
C34 0.0316(9) 0.0322(9) 0.0280(9) 0.0054(7) 0.0040(7) 0.0009(7)
C35 0.0370(11) 0.0444(11) 0.0366(11) 0.0096(9) -0.0050(8) 0.0019(9)
C36 0.0485(12) 0.0437(11) 0.0280(9) 0.0030(8) 0.0084(9) 0.0055(9)
C37 0.0475(12) 0.0398(11) 0.0342(10) 0.0115(8) 0.0036(9) -0.0043(9)
C38 0.0232(8) 0.0351(9) 0.0374(10) 0.0105(8) 0.0063(7) 0.0034(7)
C39 0.0386(11) 0.0320(10) 0.0446(11) 0.0113(8) 0.0079(9) 0.0079(8)
C40 0.0513(12) 0.0290(10) 0.0474(12) 0.0021(9) 0.0075(10) 0.0033(9)
C41 0.0456(11) 0.0315(10) 0.0387(11) 0.0006(8) -0.0001(9) -0.0004(8)
C42 0.0309(9) 0.0329(9) 0.0322(9) 0.0038(7) 0.0030(8) 0.0007(7)
C43 0.0381(10) 0.0310(9) 0.0296(9) 0.0039(7) 0.0011(8) 0.0014(8)
C44 0.0429(11) 0.0334(10) 0.0366(10) -0.0003(8) -0.0037(9) -0.0009(8)
C45 0.0561(14) 0.0414(11) 0.0349(11) -0.0001(9) -0.0097(10) 0.0052(10)
C46 0.0759(17) 0.0451(12) 0.0336(11) 0.0117(9) -0.0134(11) -0.0050(11)
C47 0.0689(15) 0.0433(12) 0.0323(11) 0.0102(9) -0.0041(10) -0.0109(11)
C48 0.0441(11) 0.0387(11) 0.0268(9) 0.0039(8) -0.0010(8) -0.0036(8)
C49 0.0312(10) 0.0462(12) 0.0557(13) 0.0137(10) 0.0076(9) -0.0049(9)
C50 0.0262(10) 0.0497(12) 0.0523(13) 0.0119(10) 0.0053(9) -0.0022(8)
C51 0.0266(10) 0.0545(13) 0.0588(14) 0.0127(11) 0.0026(9) 0.0039(9)
C52 0.0414(13) 0.0529(14) 0.083(2) 0.0136(13) 0.0040(12) 0.0077(11)
C53 0.0622(18) 0.0535(16) 0.114(3) -0.0134(17) -0.0053(17) 0.0124(13)
C54 0.087(2) 0.092(2) 0.0692(19) -0.0155(17) -0.0101(17) 0.0283(19)
C55 0.0664(17) 0.0684(17) 0.0570(16) 0.0088(13) 0.0046(13) 0.0208(14)
C56 0.0464(12) 0.0362(10) 0.0464(12) 0.0115(9) 0.0077(10) -0.0074(9)
C57 0.0571(14) 0.0342(11) 0.0519(13) 0.0099(9) 0.0085(11) -0.0152(10)
C58 0.0651(17) 0.0577(15) 0.0664(17) -0.0001(13) 0.0012(13) -0.0201(13)
C59 0.102(3) 0.089(2) 0.076(2) -0.0022(19) -0.018(2) -0.035(2)
C60 0.155(4) 0.078(2) 0.066(2) -0.0158(18) 0.010(2) -0.045(3)
C61 0.126(3) 0.0531(17) 0.092(3) -0.0178(17) 0.037(2) -0.0227(19)
C62 0.0801(19) 0.0401(13) 0.0764(19) -0.0019(12) 0.0207(15) -0.0086(12)
C63 0.0571(15) 0.0535(13) 0.0468(13) 0.0002(11) -0.0197(11) 0.0054(11)
C64 0.122(3) 0.073(2) 0.148(4) 0.021(2) -0.085(3) 0.008(2)
C65 0.0561(19) 0.173(4) 0.081(2) 0.021(3) -0.0178(17) 0.003(2)
C66 0.085(2) 0.108(3) 0.073(2) -0.031(2) -0.0281(18) 0.001(2)
C67A 0.042(4) 0.047(4) 0.047(3) 0.020(2) -0.003(3) 0.001(3)
C67 0.060(5) 0.046(4) 0.028(3) 0.018(2) -0.011(3) -0.012(3)
C68A 0.095(5) 0.097(6) 0.071(4) 0.051(4) -0.018(4) -0.036(4)
C68 0.094(5) 0.065(4) 0.031(2) 0.020(2) -0.015(3) -0.036(3)
C69 0.098(6) 0.053(4) 0.040(3) 0.014(2) -0.002(3) -0.018(4)
C69A 0.081(5) 0.051(4) 0.100(5) -0.001(3) 0.025(4) -0.025(4)
C70 0.067(5) 0.082(5) 0.087(4) 0.030(4) 0.026(3) -0.004(3)
C70A 0.069(4) 0.090(5) 0.138(6) 0.072(5) 0.056(4) 0.026(4)

loop_
_atom_type_symbol
_atom_type_description
_atom_type_scat_dispersion_real
_atom_type_scat_dispersion_imag
_atom_type_scat_source
C C 0.0181 0.0091 'International Tables Vol C Tables 4.2.6.8 and 6.1.1.4'
H H 0.0000 0.0000 'International Tables Vol C Tables 4.2.6.8 and 6.1.1.4'
N N 0.0311 0.0180 'International Tables Vol C Tables 4.2.6.8 and 6.1.1.4'
O O 0.0492 0.0322 'International Tables Vol C Tables 4.2.6.8 and 6.1.1.4'
Ti Ti 0.2191 1.8069 'International Tables Vol C Tables 4.2.6.8 and 6.1.1.4'

loop_
_geom_angle_atom_site_label_1
_geom_angle_atom_site_label_2
_geom_angle_atom_site_label_3
_geom_angle
O1 Ti1 N1 83.78(5)
O1 Ti1 C2 157.25(6)
O1 Ti1 C3 155.43(7)
O1 Ti1 C4 120.07(6)
O1 Ti1 C16A 102.51(11)
O1 Ti1 C16 89.12(11)
O1 Ti1 C23A 97.1(3)
O1 Ti1 C23 102.9(3)
N1 Ti1 C2 74.70(6)
N1 Ti1 C3 87.91(6)
N1 Ti1 C4 78.59(6)
N1 Ti1 C16 148.64(14)
N1 Ti1 C23A 100.5(2)
C3 Ti1 C2 32.96(7)
C4 Ti1 C2 63.18(7)
C4 Ti1 C3 35.38(7)
C16A Ti1 N1 168.90(11)
C16A Ti1 C2 99.93(12)
C16A Ti1 C3 82.64(11)
C16A Ti1 C4 90.32(11)
C16A Ti1 C16 25.05(14)
C16A Ti1 C23A 87.9(3)
C16 Ti1 C2 113.13(11)
C16 Ti1 C3 86.02(11)
C16 Ti1 C4 78.73(12)
C16 Ti1 C23A 110.7(3)
C23A Ti1 C2 80.0(3)
C23A Ti1 C3 107.2(3)
C23A Ti1 C4 142.2(3)
C23 Ti1 N1 108.9(3)
C23 Ti1 C2 77.8(3)
C23 Ti1 C3 101.7(3)
C23 Ti1 C4 137.1(3)
C23 Ti1 C16A 78.9(3)
C23 Ti1 C16 102.5(3)
C23 Ti1 C23A 9.9(4)
O2 Ti2 N2 83.30(6)
O2 Ti2 C1 121.11(7)
O2 Ti2 C2 156.35(7)
O2 Ti2 C3 157.25(7)
O2 Ti2 C49 99.99(8)
O2 Ti2 C56 91.58(8)
N2 Ti2 C1 79.94(6)
N2 Ti2 C2 88.98(6)
N2 Ti2 C3 75.34(6)
C1 Ti2 C2 35.26(7)
C1 Ti2 C3 63.06(7)
C2 Ti2 C3 32.90(7)
C49 Ti2 N2 106.55(7)
C49 Ti2 C1 138.89(8)
C49 Ti2 C2 103.64(8)
C49 Ti2 C3 79.09(7)
C49 Ti2 C56 96.82(9)
C56 Ti2 N2 156.59(8)
C56 Ti2 C1 83.31(8)
C56 Ti2 C2 86.68(8)
C56 Ti2 C3 111.14(8)
C15 O1 Ti1 133.25(10)
C48 O2 Ti2 134.89(13)
C5 N1 Ti1 117.73(12)
C5 N1 C9 118.53(15)
C9 N1 Ti1 123.14(11)
C38 N2 Ti2 116.78(13)
C38 N2 C42 118.71(16)
C42 N2 Ti2 123.52(12)
Ti2 C1 H1 81.2
C2 C1 Ti2 74.14(11)
C2 C1 H1 118.2
C2 C1 C5 123.58(17)
C5 C1 Ti2 114.69(13)
C5 C1 H1 118.2
Ti1 C2 H2 103.7
Ti2 C2 Ti1 128.27(9)
Ti2 C2 H2 126.4
C1 C2 Ti1 101.05(12)
C1 C2 Ti2 70.60(11)
C1 C2 H2 115.5
C3 C2 Ti1 66.69(10)
C3 C2 Ti2 79.64(12)
C3 C2 C1 128.94(19)
C3 C2 H2 115.5
Ti1 C3 Ti2 129.17(8)
Ti1 C3 H3 125.6
Ti2 C3 H3 103.9
C2 C3 Ti1 80.35(11)
C2 C3 Ti2 67.46(11)
C2 C3 H3 115.4
C2 C3 C4 129.23(18)
C4 C3 Ti1 70.66(10)
C4 C3 Ti2 100.21(13)
C4 C3 H3 115.4
Ti1 C4 H4 79.1
C3 C4 Ti1 73.96(11)
C3 C4 H4 117.6
C3 C4 C38 124.76(17)
C38 C4 Ti1 116.85(12)
C38 C4 H4 117.6
N1 C5 C1 118.23(16)
N1 C5 C6 121.24(17)
C6 C5 C1 120.53(17)
C5 C6 H6 120.1
C7 C6 C5 119.85(17)
C7 C6 H6 120.1
C6 C7 H7 120.4
C6 C7 C8 119.16(18)
C8 C7 H7 120.4
C7 C8 H8 119.9
C7 C8 C9 120.15(18)
C9 C8 H8 119.9
N1 C9 C8 120.70(16)
N1 C9 C10 120.77(15)
C8 C9 C10 118.50(16)
C11 C10 C9 118.91(16)
C15 C10 C9 122.10(16)
C15 C10 C11 118.81(16)
C10 C11 H11 119.1
C12 C11 C10 121.84(17)
C12 C11 H11 119.1
C11 C12 C13 117.17(17)
C11 C12 C30 123.33(17)
C13 C12 C30 119.44(17)
C12 C13 H13 117.9
C14 C13 C12 124.15(17)
C14 C13 H13 117.9
C13 C14 C15 116.62(16)
C13 C14 C34 121.35(15)
C15 C14 C34 121.91(16)
O1 C15 C10 118.59(15)
O1 C15 C14 120.58(15)
C10 C15 C14 120.79(16)
Ti1 C16A H16A 105.5
Ti1 C16A H16B 105.5
H16A C16A H16B 106.1
C17A C16A Ti1 127.1(7)
C17A C16A H16A 105.5
C17A C16A H16B 105.5
Ti1 C16 H16C 106.1
Ti1 C16 H16D 106.1
H16C C16 H16D 106.3
C17 C16 Ti1 124.9(7)
C17 C16 H16C 106.1
C17 C16 H16D 106.1
C18 C17 C16 122.2(6)
C18 C17 C22 116.4(6)
C22 C17 C16 120.8(6)
C17 C18 H18 119.2
C19 C18 C17 121.7(5)
C19 C18 H18 119.2
C18 C19 H19 119.9
C20 C19 C18 120.2(6)
C20 C19 H19 119.9
C19 C20 H20 120.2
C19 C20 C21 119.7(6)
C21 C20 H20 120.2
C20 C21 H21 120.0
C20 C21 C22 119.9(4)
C22 C21 H21 120.0
C17 C22 H22 119.1
C21 C22 C17 121.7(5)
C21 C22 H22 119.1
C18A C17A C16A 121.8(6)
C18A C17A C22A 116.4(6)
C22A C17A C16A 120.5(7)
C17A C18A H18A 119.1
C17A C18A C19A 121.8(5)
C19A C18A H18A 119.1
C18A C19A H19A 119.6
C20A C19A C18A 120.8(5)
C20A C19A H19A 119.6
C19A C20A H20A 120.4
C21A C20A C19A 119.2(6)
C21A C20A H20A 120.4
C20A C21A H21A 119.7
C20A C21A C22A 120.6(6)
C22A C21A H21A 119.7
C17A C22A H22A 119.6
C21A C22A C17A 120.8(6)
C21A C22A H22A 119.6
Ti1 C23A H23A 108.3
Ti1 C23A H23B 108.3
H23A C23A H23B 107.4
C24A C23A Ti1 115.9(8)
C24A C23A H23A 108.3
C24A C23A H23B 108.3
Ti1 C23 H23C 108.2
Ti1 C23 H23D 108.2
H23C C23 H23D 107.4
C24 C23 Ti1 116.2(9)
C24 C23 H23C 108.2
C24 C23 H23D 108.2
C25 C24 C23 121.2(7)
C29 C24 C23 121.7(7)
C29 C24 C25 117.0(8)
C24 C25 H25 118.9
C24 C25 C26 122.2(7)
C26 C25 H25 118.9
C25 C26 H26 120.2
C25 C26 C27 119.6(8)
C27 C26 H26 120.2
C26 C27 H27 121.2
C28 C27 C26 117.6(9)
C28 C27 H27 121.2
C27 C28 H28 118.8
C29 C28 C27 122.4(9)
C29 C28 H28 118.8
C24 C29 H29 119.5
C28 C29 C24 121.1(8)
C28 C29 H29 119.5
C25A C24A C23A 120.8(8)
C25A C24A C29A 119.6(7)
C29A C24A C23A 119.5(7)
C24A C25A H25A 120.0
C24A C25A C26A 120.1(7)
C26A C25A H25A 120.0
C25A C26A H26A 121.0
C25A C26A C27A 118.1(8)
C27A C26A H26A 121.0
C26A C27A H27A 119.2
C28A C27A C26A 121.5(8)
C28A C27A H27A 119.2
C27A C28A H28A 120.1
C29A C28A C27A 119.8(8)
C29A C28A H28A 120.1
C24A C29A H29A 119.5
C28A C29A C24A 120.9(7)
C28A C29A H29A 119.5
C31 C30 C12 112.38(17)
C31 C30 C32 108.5(2)
C31 C30 C33 107.92(19)
C32 C30 C12 109.04(16)
C33 C30 C12 109.43(18)
C33 C30 C32 109.6(2)
C30 C31 H31A 109.5
C30 C31 H31B 109.5
C30 C31 H31C 109.5
H31A C31 H31B 109.5
H31A C31 H31C 109.5
H31B C31 H31C 109.5
C30 C32 H32A 109.5
C30 C32 H32B 109.5
C30 C32 H32C 109.5
H32A C32 H32B 109.5
H32A C32 H32C 109.5
H32B C32 H32C 109.5
C30 C33 H33A 109.5
C30 C33 H33B 109.5
C30 C33 H33C 109.5
H33A C33 H33B 109.5
H33A C33 H33C 109.5
H33B C33 H33C 109.5
C35 C34 C14 111.52(15)
C35 C34 C37 107.38(16)
C36 C34 C14 109.22(15)
C36 C34 C35 109.44(17)
C36 C34 C37 107.89(15)
C37 C34 C14 111.30(16)
C34 C35 H35A 109.5
C34 C35 H35B 109.5
C34 C35 H35C 109.5
H35A C35 H35B 109.5
H35A C35 H35C 109.5
H35B C35 H35C 109.5
C34 C36 H36A 109.5
C34 C36 H36B 109.5
C34 C36 H36C 109.5
H36A C36 H36B 109.5
H36A C36 H36C 109.5
H36B C36 H36C 109.5
C34 C37 H37A 109.5
C34 C37 H37B 109.5
C34 C37 H37C 109.5
H37A C37 H37B 109.5
H37A C37 H37C 109.5
H37B C37 H37C 109.5
N2 C38 C4 118.31(17)
N2 C38 C39 121.20(19)
C39 C38 C4 120.49(17)
C38 C39 H39 120.0
C40 C39 C38 119.95(18)
C40 C39 H39 120.0
C39 C40 H40 120.5
C39 C40 C41 118.96(19)
C41 C40 H40 120.5
C40 C41 H41 119.9
C42 C41 C40 120.2(2)
C42 C41 H41 119.9
N2 C42 C41 120.76(17)
N2 C42 C43 120.49(16)
C41 C42 C43 118.72(18)
C44 C43 C42 119.26(17)
C44 C43 C48 118.48(18)
C48 C43 C42 122.12(18)
C43 C44 H44 119.0
C45 C44 C43 122.0(2)
C45 C44 H44 119.0
C44 C45 C63 121.5(2)
C46 C45 C44 116.9(2)
C46 C45 C63 121.5(2)
C45 C46 H46 117.9
C45 C46 C47 124.3(2)
C47 C46 H46 117.9
C46 C47 C48 116.7(2)
C46 C47 C67A 115.7(4)
C46 C47 C67 125.5(3)
C48 C47 C67A 127.1(4)
C48 C47 C67 117.3(4)
C67A C47 C67 17.4(4)
O2 C48 C43 117.78(17)
O2 C48 C47 121.27(18)
C43 C48 C47 120.9(2)
Ti2 C49 H49A 109.4
Ti2 C49 H49B 109.4
H49A C49 H49B 108.0
C50 C49 Ti2 110.95(14)
C50 C49 H49A 109.4
C50 C49 H49B 109.4
C51 C50 C49 120.8(2)
C55 C50 C49 121.7(2)
C55 C50 C51 117.5(2)
C50 C51 H51 119.4
C52 C51 C50 121.2(3)
C52 C51 H51 119.4
C51 C52 H52 119.7
C53 C52 C51 120.7(3)
C53 C52 H52 119.7
C52 C53 H53 120.2
C52 C53 C54 119.5(3)
C54 C53 H53 120.2
C53 C54 H54 120.0
C55 C54 C53 120.0(3)
C55 C54 H54 120.0
C50 C55 H55 119.4
C54 C55 C50 121.1(3)
C54 C55 H55 119.4
Ti2 C56 H56A 105.8
Ti2 C56 H56B 105.8
H56A C56 H56B 106.2
C57 C56 Ti2 126.19(15)
C57 C56 H56A 105.8
C57 C56 H56B 105.8
C58 C57 C56 121.5(2)
C62 C57 C56 122.1(2)
C62 C57 C58 116.4(3)
C57 C58 H58 119.2
C59 C58 C57 121.5(3)
C59 C58 H58 119.2
C58 C59 H59 119.8
C60 C59 C58 120.5(4)
C60 C59 H59 119.8
C59 C60 H60 120.4
C61 C60 C59 119.3(3)
C61 C60 H60 120.4
C60 C61 H61 119.8
C60 C61 C62 120.5(4)
C62 C61 H61 119.8
C57 C62 H62 119.1
C61 C62 C57 121.8(3)
C61 C62 H62 119.1
C45 C63 C64 111.8(2)
C65 C63 C45 110.8(2)
C65 C63 C64 107.8(3)
C65 C63 C66 109.7(3)
C66 C63 C45 108.8(2)
C66 C63 C64 108.0(3)
C63 C64 H64A 109.5
C63 C64 H64B 109.5
C63 C64 H64C 109.5
H64A C64 H64B 109.5
H64A C64 H64C 109.5
H64B C64 H64C 109.5
C63 C65 H65A 109.5
C63 C65 H65B 109.5
C63 C65 H65C 109.5
H65A C65 H65B 109.5
H65A C65 H65C 109.5
H65B C65 H65C 109.5
C63 C66 H66A 109.5
C63 C66 H66B 109.5
C63 C66 H66C 109.5
H66A C66 H66B 109.5
H66A C66 H66C 109.5
H66B C66 H66C 109.5
C47 C67A C69A 112.8(8)
C68A C67A C47 114.0(7)
C68A C67A C69A 104.7(8)
C70A C67A C47 106.0(7)
C70A C67A C68A 112.0(8)
C70A C67A C69A 107.1(8)
C68 C67 C47 109.6(6)
C68 C67 C70 103.5(7)
C69 C67 C47 108.3(7)
C69 C67 C68 111.1(7)
C69 C67 C70 108.6(7)
C70 C67 C47 115.7(6)
C67A C68A H68A 109.5
C67A C68A H68B 109.5
C67A C68A H68C 109.5
H68A C68A H68B 109.5
H68A C68A H68C 109.5
H68B C68A H68C 109.5
C67A C69A H69D 109.5
C67A C69A H69E 109.5
C67A C69A H69F 109.5
H69D C69A H69E 109.5
H69D C69A H69F 109.5
H69E C69A H69F 109.5
C67A C70A H70D 109.5
C67A C70A H70E 109.5
C67A C70A H70F 109.5
H70D C70A H70E 109.5
H70D C70A H70F 109.5
H70E C70A H70F 109.5

loop_
_geom_bond_atom_site_label_1
_geom_bond_atom_site_label_2
_geom_bond_distance
Ti1 O1 1.8343(12)
Ti1 N1 2.1805(15)
Ti1 C2 2.5525(18)
Ti1 C3 2.3779(18)
Ti1 C4 2.335(2)
Ti1 C16A 2.155(4)
Ti1 C16 2.218(4)
Ti1 C23A 2.282(9)
Ti1 C23 1.993(11)
Ti2 O2 1.8273(15)
Ti2 N2 2.1857(15)
Ti2 C1 2.3491(19)
Ti2 C2 2.396(2)
Ti2 C3 2.5515(18)
Ti2 C49 2.150(2)
Ti2 C56 2.158(2)
O1 C15 1.352(2)
O2 C48 1.357(3)
N1 C5 1.368(2)
N1 C9 1.372(2)
N2 C38 1.364(2)
N2 C42 1.369(3)
C1 H1 0.9500
C1 C2 1.438(3)
C1 C5 1.443(3)
C2 H2 0.9500
C2 C3 1.409(3)
C3 H3 0.9500
C3 C4 1.432(3)
C4 H4 0.9500
C4 C38 1.445(3)
C5 C6 1.396(3)
C6 H6 0.9500
C6 C7 1.366(3)
C7 H7 0.9500
C7 C8 1.387(3)
C8 H8 0.9500
C8 C9 1.389(3)
C9 C10 1.480(2)
C10 C11 1.405(3)
C10 C15 1.399(2)
C11 H11 0.9500
C11 C12 1.376(3)
C12 C13 1.399(3)
C12 C30 1.533(3)
C13 H13 0.9500
C13 C14 1.383(3)
C14 C15 1.416(2)
C14 C34 1.542(2)
C16A H16A 0.9900
C16A H16B 0.9900
C16A C17A 1.492(9)
C16 H16C 0.9900
C16 H16D 0.9900
C16 C17 1.481(9)
C17 C18 1.392(7)
C17 C22 1.399(7)
C18 H18 0.9500
C18 C19 1.385(7)
C19 H19 0.9500
C19 C20 1.373(7)
C20 H20 0.9500
C20 C21 1.378(6)
C21 H21 0.9500
C21 C22 1.384(5)
C22 H22 0.9500
C17A C18A 1.386(8)
C17A C22A 1.414(9)
C18A H18A 0.9500
C18A C19A 1.389(6)
C19A H19A 0.9500
C19A C20A 1.372(9)
C20A H20A 0.9500
C20A C21A 1.371(9)
C21A H21A 0.9500
C21A C22A 1.401(8)
C22A H22A 0.9500
C23A H23A 0.9900
C23A H23B 0.9900
C23A C24A 1.473(9)
C23 H23C 0.9900
C23 H23D 0.9900
C23 C24 1.505(11)
C24 C25 1.395(7)
C24 C29 1.391(7)
C25 H25 0.9500
C25 C26 1.398(7)
C26 H26 0.9500
C26 C27 1.401(8)
C27 H27 0.9500
C27 C28 1.388(8)
C28 H28 0.9500
C28 C29 1.372(7)
C29 H29 0.9500
C24A C25A 1.383(9)
C24A C29A 1.398(9)
C25A H25A 0.9500
C25A C26A 1.386(10)
C26A H26A 0.9500
C26A C27A 1.413(11)
C27A H27A 0.9500
C27A C28A 1.359(10)
C28A H28A 0.9500
C28A C29A 1.351(9)
C29A H29A 0.9500
C30 C31 1.526(3)
C30 C32 1.531(3)
C30 C33 1.529(3)
C31 H31A 0.9800
C31 H31B 0.9800
C31 H31C 0.9800
C32 H32A 0.9800
C32 H32B 0.9800
C32 H32C 0.9800
C33 H33A 0.9800
C33 H33B 0.9800
C33 H33C 0.9800
C34 C35 1.534(3)
C34 C36 1.533(3)
C34 C37 1.536(3)
C35 H35A 0.9800
C35 H35B 0.9800
C35 H35C 0.9800
C36 H36A 0.9800
C36 H36B 0.9800
C36 H36C 0.9800
C37 H37A 0.9800
C37 H37B 0.9800
C37 H37C 0.9800
C38 C39 1.399(3)
C39 H39 0.9500
C39 C40 1.365(3)
C40 H40 0.9500
C40 C41 1.391(3)
C41 H41 0.9500
C41 C42 1.387(3)
C42 C43 1.482(3)
C43 C44 1.398(3)
C43 C48 1.399(3)
C44 H44 0.9500
C44 C45 1.387(3)
C45 C46 1.385(3)
C45 C63 1.532(3)
C46 H46 0.9500
C46 C47 1.386(3)
C47 C48 1.407(3)
C47 C67A 1.515(10)
C47 C67 1.590(9)
C49 H49A 0.9900
C49 H49B 0.9900
C49 C50 1.478(3)
C50 C51 1.399(3)
C50 C55 1.385(4)
C51 H51 0.9500
C51 C52 1.368(4)
C52 H52 0.9500
C52 C53 1.363(5)
C53 H53 0.9500
C53 C54 1.386(5)
C54 H54 0.9500
C54 C55 1.381(4)
C55 H55 0.9500
C56 H56A 0.9900
C56 H56B 0.9900
C56 C57 1.469(3)
C57 C58 1.393(4)
C57 C62 1.392(4)
C58 H58 0.9500
C58 C59 1.383(4)
C59 H59 0.9500
C59 C60 1.376(6)
C60 H60 0.9500
C60 C61 1.361(6)
C61 H61 0.9500
C61 C62 1.387(5)
C62 H62 0.9500
C63 C64 1.533(4)
C63 C65 1.510(5)
C63 C66 1.518(4)
C64 H64A 0.9800
C64 H64B 0.9800
C64 H64C 0.9800
C65 H65A 0.9800
C65 H65B 0.9800
C65 H65C 0.9800
C66 H66A 0.9800
C66 H66B 0.9800
C66 H66C 0.9800
C67A C68A 1.515(11)
C67A C69A 1.518(11)
C67A C70A 1.513(8)
C67 C68 1.530(9)
C67 C69 1.503(10)
C67 C70 1.561(9)
C68A H68A 0.9800
C68A H68B 0.9800
C68A H68C 0.9800
C68 H68D 0.9800
C68 H68E 0.9800
C68 H68F 0.9800
C69 H69A 0.9800
C69 H69B 0.9800
C69 H69C 0.9800
C69A H69D 0.9800
C69A H69E 0.9800
C69A H69F 0.9800
C70 H70A 0.9800
C70 H70B 0.9800
C70 H70C 0.9800
C70A H70D 0.9800
C70A H70E 0.9800
C70A H70F 0.9800

loop_
_platon_squeeze_void_nr
_platon_squeeze_void_average_x
_platon_squeeze_void_average_y
_platon_squeeze_void_average_z
_platon_squeeze_void_volume
_platon_squeeze_void_count_electrons
_platon_squeeze_void_content
1 -0.025 0.500 0.000 606 85 ' '
2 -0.003 1.000 0.500 606 85 ' '
